data_4063559
loop_
_publ_author_name
'Kim, Youngmin'
'Jordan, Richard F.'

_publ_section_title
;
 Synthesis, Structures, and Ethylene Dimerization Reactivity of Palladium
 Alkyl Complexes That Contain a Chelating Phosphine--Trifluoroborate
 Ligand
;
_journal_issue 16
_journal_name_full Organometallics
_journal_page_first 4250
_journal_paper_doi 10.1021/om200472x
_journal_volume 30
_journal_year 2011
_chemical_formula_sum 'C32 H42 B F3 K O6.5 P'
_chemical_formula_weight 668.53
_chemical_name_systematic
; 
 ? 
;
_space_group_IT_number 15
_symmetry_space_group_name_Hall '-C 2yc'
_symmetry_space_group_name_H-M 'C 1 2/c 1'
_atom_sites_solution_hydrogens geom
_atom_sites_solution_primary direct
_atom_sites_solution_secondary difmap
_audit_creation_method SHELXL-97
_cell_angle_alpha 90.00
_cell_angle_beta 107.141(3)
_cell_angle_gamma 90.00
_cell_formula_units_Z 8
_cell_length_a 36.570(6)
_cell_length_b 9.5770(15)
_cell_length_c 19.945(3)
_cell_measurement_reflns_used 1024
_cell_measurement_temperature 100(2)
_cell_measurement_theta_max 28.28
_cell_measurement_theta_min 1.17
_cell_volume 6675.1(18)
_computing_structure_refinement 'SHELXL-97 (Sheldrick, 2008)'
_computing_structure_solution 'SHELXS-97 (Sheldrick, 2008)'
_diffrn_ambient_temperature 100(2)
_diffrn_measured_fraction_theta_full 0.966
_diffrn_measured_fraction_theta_max 0.966
_diffrn_radiation_monochromator graphite
_diffrn_radiation_source 'fine-focus sealed tube'
_diffrn_radiation_type MoK\a
_diffrn_radiation_wavelength 0.71073
_diffrn_reflns_av_R_equivalents 0.0278
_diffrn_reflns_av_sigmaI/netI 0.0479
_diffrn_reflns_limit_h_max 47
_diffrn_reflns_limit_h_min -48
_diffrn_reflns_limit_k_max 12
_diffrn_reflns_limit_k_min -12
_diffrn_reflns_limit_l_max 26
_diffrn_reflns_limit_l_min -19
_diffrn_reflns_number 20656
_diffrn_reflns_theta_full 28.28
_diffrn_reflns_theta_max 28.28
_diffrn_reflns_theta_min 1.17
_exptl_absorpt_coefficient_mu 0.267
_exptl_absorpt_correction_T_max 0.9790
_exptl_absorpt_correction_T_min 0.9008
_exptl_absorpt_correction_type multi-scan
_exptl_absorpt_process_details
;
absorption corrections were made based on correspondance of
equivalent intensities usingprogram SADABS (G. Sheldrick, Bruker 
Analytical X-ray Systems, Madison, WI)
;
_exptl_crystal_density_diffrn 1.330
_exptl_crystal_density_method 'not measured'
_exptl_crystal_F_000 2816
_exptl_crystal_size_max 0.40
_exptl_crystal_size_mid 0.20
_exptl_crystal_size_min 0.08
_refine_diff_density_max 0.648
_refine_diff_density_min -0.614
_refine_diff_density_rms 0.058
_refine_ls_extinction_method none
_refine_ls_goodness_of_fit_ref 0.967
_refine_ls_hydrogen_treatment constr
_refine_ls_matrix_type full
_refine_ls_number_parameters 402
_refine_ls_number_reflns 7994
_refine_ls_number_restraints 0
_refine_ls_restrained_S_all 0.967
_refine_ls_R_factor_all 0.0555
_refine_ls_R_factor_gt 0.0411
_refine_ls_shift/su_max 0.000
_refine_ls_shift/su_mean 0.000
_refine_ls_structure_factor_coef Fsqd
_refine_ls_weighting_details 'calc w=1/[\s^2^(Fo^2^)+(0.0556P)^2^+0.0000P] where P=(Fo^2^+2Fc^2^)/3'
_refine_ls_weighting_scheme calc
_refine_ls_wR_factor_gt 0.0940
_refine_ls_wR_factor_ref 0.1047
_reflns_number_gt 6122
_reflns_number_total 7994
_reflns_threshold_expression >2sigma(I)
_cod_data_source_file om200472x_si_002.cif
_cod_data_source_block cpd2
_cod_depositor_comments
;

2021-05-16
Z value and formula fixed to values more according to usual
chemical conventions.                 miguel
;
_cod_original_formula_sum 'C64 H84 B2 F6 K2 O13 P2'
_cod_original_formula_weight 1337.07
_cod_original_formula_units_Z 4
_cod_original_cell_volume 6675.0(18)
_cod_original_sg_symbol_H-M C2/c
_cod_database_code 4063559

loop_
_symmetry_equiv_pos_as_xyz
'x, y, z'
'-x, y, -z+1/2'
'x+1/2, y+1/2, z'
'-x+1/2, y+1/2, -z+1/2'
'-x, -y, -z'
'x, -y, z-1/2'
'-x+1/2, -y+1/2, -z'
'x+1/2, -y+1/2, z-1/2'

loop_
_atom_site_label
_atom_site_type_symbol
_atom_site_fract_x
_atom_site_fract_y
_atom_site_fract_z
_atom_site_U_iso_or_equiv
_atom_site_adp_type
_atom_site_occupancy
_atom_site_symmetry_multiplicity
_atom_site_calc_flag
_atom_site_refinement_flags
B1 B 0.11688(5) 0.5731(2) 0.07456(10) 0.0190(4) Uani 1 1 d .
C1 C 0.00083(5) 0.29284(19) 0.02520(9) 0.0266(4) Uani 1 1 d .
H1A H -0.0205 0.2496 -0.0116 0.032 Uiso 1 1 calc R
H1B H 0.0168 0.3465 0.0019 0.032 Uiso 1 1 calc R
C2 C -0.01470(5) 0.38825(19) 0.06983(9) 0.0255(4) Uani 1 1 d .
H2A H -0.0339 0.4523 0.0399 0.031 Uiso 1 1 calc R
H2B H -0.0272 0.3332 0.0990 0.031 Uiso 1 1 calc R
C3 C 0.00453(5) 0.5673(2) 0.15454(9) 0.0250(4) Uani 1 1 d .
H3A H -0.0098 0.5214 0.1835 0.030 Uiso 1 1 calc R
H3B H -0.0125 0.6362 0.1236 0.030 Uiso 1 1 calc R
C4 C 0.03922(5) 0.63903(19) 0.20078(9) 0.0252(4) Uani 1 1 d .
H4A H 0.0550 0.6765 0.1722 0.030 Uiso 1 1 calc R
H4B H 0.0315 0.7177 0.2257 0.030 Uiso 1 1 calc R
C5 C 0.09175(5) 0.6031(2) 0.30192(9) 0.0268(4) Uani 1 1 d .
H5A H 0.0820 0.6755 0.3277 0.032 Uiso 1 1 calc R
H5B H 0.1095 0.6481 0.2793 0.032 Uiso 1 1 calc R
C6 C 0.11234(5) 0.4922(2) 0.35163(9) 0.0276(4) Uani 1 1 d .
H6A H 0.1321 0.5349 0.3914 0.033 Uiso 1 1 calc R
H6B H 0.0941 0.4403 0.3704 0.033 Uiso 1 1 calc R
C7 C 0.15119(5) 0.29297(19) 0.35835(9) 0.0260(4) Uani 1 1 d .
H7A H 0.1343 0.2384 0.3792 0.031 Uiso 1 1 calc R
H7B H 0.1718 0.3350 0.3969 0.031 Uiso 1 1 calc R
C8 C 0.16803(5) 0.1999(2) 0.31528(9) 0.0272(4) Uani 1 1 d .
H8A H 0.1831 0.2557 0.2911 0.033 Uiso 1 1 calc R
H8B H 0.1852 0.1306 0.3457 0.033 Uiso 1 1 calc R
C9 C 0.15115(5) 0.02762(19) 0.22677(9) 0.0252(4) Uani 1 1 d .
H9A H 0.1680 -0.0393 0.2595 0.030 Uiso 1 1 calc R
H9B H 0.1660 0.0725 0.1985 0.030 Uiso 1 1 calc R
C10 C 0.11722(5) -0.04706(18) 0.17983(9) 0.0252(4) Uani 1 1 d .
H10A H 0.1257 -0.1201 0.1526 0.030 Uiso 1 1 calc R
H10B H 0.1024 -0.0923 0.2082 0.030 Uiso 1 1 calc R
C11 C 0.06414(5) -0.00963(19) 0.07940(9) 0.0252(4) Uani 1 1 d .
H11A H 0.0465 -0.0604 0.1000 0.030 Uiso 1 1 calc R
H11B H 0.0750 -0.0770 0.0528 0.030 Uiso 1 1 calc R
C12 C 0.04305(5) 0.1037(2) 0.03159(9) 0.0252(4) Uani 1 1 d .
H12A H 0.0613 0.1621 0.0159 0.030 Uiso 1 1 calc R
H12B H 0.0246 0.0622 -0.0103 0.030 Uiso 1 1 calc R
C13 C 0.16687(4) 0.23369(18) 0.02593(8) 0.0171(3) Uani 1 1 d .
C14 C 0.13897(5) 0.13090(18) 0.01499(9) 0.0213(4) Uani 1 1 d .
H14 H 0.1281 0.1089 0.0514 0.026 Uiso 1 1 calc R
C15 C 0.12671(5) 0.05967(19) -0.04836(9) 0.0249(4) Uani 1 1 d .
H15 H 0.1074 -0.0097 -0.0551 0.030 Uiso 1 1 calc R
C16 C 0.14248(5) 0.08947(19) -0.10137(9) 0.0251(4) Uani 1 1 d .
H16 H 0.1339 0.0419 -0.1450 0.030 Uiso 1 1 calc R
C17 C 0.17102(5) 0.18937(19) -0.09066(9) 0.0260(4) Uani 1 1 d .
H17 H 0.1824 0.2084 -0.1267 0.031 Uiso 1 1 calc R
C18 C 0.18310(5) 0.26201(19) -0.02774(9) 0.0226(4) Uani 1 1 d .
H18 H 0.2025 0.3312 -0.0212 0.027 Uiso 1 1 calc R
C19 C 0.22781(4) 0.24825(18) 0.15223(8) 0.0173(3) Uani 1 1 d .
C20 C 0.24831(5) 0.29673(19) 0.21899(9) 0.0219(4) Uani 1 1 d .
H20 H 0.2388 0.3738 0.2388 0.026 Uiso 1 1 calc R
C21 C 0.28226(5) 0.2337(2) 0.25657(9) 0.0250(4) Uani 1 1 d .
H21 H 0.2958 0.2680 0.3018 0.030 Uiso 1 1 calc R
C22 C 0.29663(5) 0.1208(2) 0.22858(9) 0.0259(4) Uani 1 1 d .
H22 H 0.3199 0.0777 0.2542 0.031 Uiso 1 1 calc R
C23 C 0.27650(5) 0.07218(19) 0.16296(9) 0.0257(4) Uani 1 1 d .
H23 H 0.2861 -0.0050 0.1434 0.031 Uiso 1 1 calc R
C24 C 0.24244(5) 0.13482(18) 0.12524(9) 0.0217(4) Uani 1 1 d .
H24 H 0.2289 0.0995 0.0802 0.026 Uiso 1 1 calc R
C25 C 0.15972(4) 0.59870(17) 0.06899(8) 0.0161(3) Uani 1 1 d .
C26 C 0.16808(5) 0.73244(18) 0.04890(8) 0.0195(3) Uani 1 1 d .
H26 H 0.1481 0.7997 0.0363 0.023 Uiso 1 1 calc R
C27 C 0.20429(5) 0.77035(19) 0.04671(8) 0.0218(4) Uani 1 1 d .
H27 H 0.2089 0.8621 0.0329 0.026 Uiso 1 1 calc R
C28 C 0.23361(5) 0.67390(19) 0.06470(9) 0.0220(4) Uani 1 1 d .
H28 H 0.2586 0.6992 0.0636 0.026 Uiso 1 1 calc R
C29 C 0.22658(5) 0.53990(18) 0.08432(8) 0.0201(4) Uani 1 1 d .
H29 H 0.2468 0.4738 0.0966 0.024 Uiso 1 1 calc R
C30 C 0.19000(4) 0.50093(17) 0.08629(8) 0.0162(3) Uani 1 1 d .
C31 C 0.96827(11) 0.0358(4) 0.2173(3) 0.164(3) Uani 1 1 d .
H31A H 0.9450 0.0034 0.2283 0.196 Uiso 1 1 calc R
H31B H 0.9633 0.0362 0.1657 0.196 Uiso 1 1 calc R
C32 C 0.97932(13) 0.1705(4) 0.2458(2) 0.138(2) Uani 1 1 d .
H32A H 0.9741 0.1824 0.2915 0.165 Uiso 1 1 calc R
H32B H 0.9660 0.2450 0.2133 0.165 Uiso 1 1 calc R
F1 F 0.09177(3) 0.67794(10) 0.03843(6) 0.0296(3) Uani 1 1 d .
F2 F 0.11698(3) 0.57840(11) 0.14617(5) 0.0248(2) Uani 1 1 d .
F3 F 0.10086(3) 0.44199(10) 0.04816(5) 0.0222(2) Uani 1 1 d .
K1 K 0.089616(10) 0.33487(4) 0.171324(19) 0.02068(10) Uani 1 1 d .
O1 O 0.02333(3) 0.18693(13) 0.06892(6) 0.0238(3) Uani 1 1 d .
O2 O 0.01660(3) 0.46602(13) 0.11349(6) 0.0233(3) Uani 1 1 d .
O3 O 0.06068(3) 0.53978(13) 0.25002(6) 0.0230(3) Uani 1 1 d .
O4 O 0.12982(3) 0.39985(13) 0.31426(6) 0.0242(3) Uani 1 1 d .
O5 O 0.13750(3) 0.13042(13) 0.26499(6) 0.0225(3) Uani 1 1 d .
O6 O 0.09405(3) 0.05326(12) 0.13352(6) 0.0221(3) Uani 1 1 d .
O7 O 1.0000 -0.0502(3) 0.2500 0.156(2) Uani 1 2 d S
P1 P 0.180088(11) 0.32312(5) 0.11114(2) 0.01603(10) Uani 1 1 d .

loop_
_atom_site_aniso_label
_atom_site_aniso_U_11
_atom_site_aniso_U_22
_atom_site_aniso_U_33
_atom_site_aniso_U_23
_atom_site_aniso_U_13
_atom_site_aniso_U_12
B1 0.0171(9) 0.0159(10) 0.0227(10) -0.0004(8) 0.0037(7) 0.0016(7)
C1 0.0247(9) 0.0258(10) 0.0237(9) -0.0007(8) -0.0017(7) 0.0010(8)
C2 0.0187(8) 0.0245(10) 0.0296(10) 0.0009(8) 0.0015(7) 0.0001(7)
C3 0.0234(9) 0.0285(11) 0.0244(9) -0.0002(8) 0.0090(7) 0.0045(8)
C4 0.0281(9) 0.0226(10) 0.0261(9) -0.0010(7) 0.0102(8) 0.0021(8)
C5 0.0252(9) 0.0245(10) 0.0285(10) -0.0091(8) 0.0047(8) -0.0049(8)
C6 0.0303(10) 0.0304(11) 0.0210(9) -0.0071(8) 0.0058(8) -0.0057(8)
C7 0.0268(9) 0.0257(10) 0.0205(9) 0.0048(7) -0.0004(7) -0.0061(8)
C8 0.0201(9) 0.0283(11) 0.0270(10) 0.0050(8) -0.0024(7) -0.0038(7)
C9 0.0235(9) 0.0248(10) 0.0263(9) 0.0064(8) 0.0060(7) 0.0060(8)
C10 0.0292(9) 0.0189(10) 0.0265(10) 0.0030(7) 0.0065(8) 0.0016(8)
C11 0.0223(9) 0.0221(10) 0.0291(10) -0.0061(8) 0.0043(7) -0.0024(7)
C12 0.0213(9) 0.0292(11) 0.0235(9) -0.0061(8) 0.0042(7) -0.0024(8)
C13 0.0175(8) 0.0152(9) 0.0163(8) 0.0010(6) 0.0017(6) 0.0033(6)
C14 0.0201(8) 0.0225(10) 0.0213(9) 0.0017(7) 0.0060(7) -0.0001(7)
C15 0.0234(9) 0.0222(10) 0.0265(9) -0.0028(7) 0.0032(7) -0.0028(7)
C16 0.0333(10) 0.0199(10) 0.0185(9) -0.0033(7) 0.0023(7) 0.0037(8)
C17 0.0363(10) 0.0233(10) 0.0201(9) 0.0014(7) 0.0110(8) 0.0009(8)
C18 0.0255(9) 0.0212(10) 0.0213(9) 0.0007(7) 0.0070(7) -0.0021(7)
C19 0.0173(8) 0.0170(9) 0.0177(8) 0.0044(6) 0.0052(6) 0.0006(6)
C20 0.0227(9) 0.0234(10) 0.0196(9) 0.0000(7) 0.0062(7) 0.0015(7)
C21 0.0232(9) 0.0316(11) 0.0178(8) 0.0051(7) 0.0022(7) -0.0018(8)
C22 0.0189(8) 0.0298(11) 0.0274(10) 0.0140(8) 0.0043(7) 0.0040(8)
C23 0.0253(9) 0.0211(10) 0.0314(10) 0.0035(8) 0.0096(8) 0.0061(7)
C24 0.0232(9) 0.0186(9) 0.0221(9) -0.0001(7) 0.0049(7) 0.0017(7)
C25 0.0178(8) 0.0168(9) 0.0117(7) -0.0028(6) 0.0014(6) -0.0008(6)
C26 0.0231(8) 0.0178(9) 0.0162(8) -0.0001(7) 0.0036(7) 0.0018(7)
C27 0.0282(9) 0.0175(9) 0.0187(8) 0.0008(7) 0.0054(7) -0.0049(7)
C28 0.0187(8) 0.0274(10) 0.0198(8) 0.0024(7) 0.0055(7) -0.0059(7)
C29 0.0176(8) 0.0225(10) 0.0198(8) 0.0017(7) 0.0049(7) 0.0010(7)
C30 0.0186(8) 0.0162(9) 0.0131(8) -0.0006(6) 0.0038(6) -0.0004(6)
C31 0.063(2) 0.072(3) 0.339(8) 0.032(4) 0.033(4) -0.013(2)
C32 0.249(6) 0.092(3) 0.116(3) 0.072(3) 0.122(4) 0.096(3)
F1 0.0186(5) 0.0221(6) 0.0433(6) 0.0033(5) 0.0018(5) 0.0048(4)
F2 0.0227(5) 0.0279(6) 0.0271(5) -0.0072(4) 0.0122(4) -0.0044(4)
F3 0.0186(5) 0.0202(6) 0.0257(5) -0.0039(4) 0.0033(4) -0.0023(4)
K1 0.02084(18) 0.0193(2) 0.02031(19) -0.00032(15) 0.00356(14) -0.00101(15)
O1 0.0224(6) 0.0242(7) 0.0238(6) 0.0013(5) 0.0055(5) 0.0033(5)
O2 0.0183(6) 0.0265(7) 0.0241(6) -0.0049(5) 0.0048(5) -0.0003(5)
O3 0.0223(6) 0.0227(7) 0.0222(6) -0.0034(5) 0.0038(5) -0.0032(5)
O4 0.0275(6) 0.0241(7) 0.0195(6) 0.0011(5) 0.0046(5) -0.0004(5)
O5 0.0201(6) 0.0210(7) 0.0236(6) 0.0003(5) 0.0020(5) -0.0002(5)
O6 0.0211(6) 0.0185(7) 0.0235(6) 0.0004(5) 0.0017(5) -0.0015(5)
O7 0.060(2) 0.0247(17) 0.361(7) 0.000 0.029(3) 0.000
P1 0.0159(2) 0.0158(2) 0.0160(2) 0.00066(16) 0.00407(16) 0.00116(16)

loop_
_atom_type_symbol
_atom_type_description
_atom_type_scat_dispersion_real
_atom_type_scat_dispersion_imag
_atom_type_scat_source
B B 0.0013 0.0007 'International Tables Vol C Tables 4.2.6.8 and 6.1.1.4'
C C 0.0033 0.0016 'International Tables Vol C Tables 4.2.6.8 and 6.1.1.4'
F F 0.0171 0.0103 'International Tables Vol C Tables 4.2.6.8 and 6.1.1.4'
K K 0.2009 0.2494 'International Tables Vol C Tables 4.2.6.8 and 6.1.1.4'
O O 0.0106 0.0060 'International Tables Vol C Tables 4.2.6.8 and 6.1.1.4'
P P 0.1023 0.0942 'International Tables Vol C Tables 4.2.6.8 and 6.1.1.4'
H H 0.0000 0.0000 'International Tables Vol C Tables 4.2.6.8 and 6.1.1.4'

loop_
_geom_angle_atom_site_label_1
_geom_angle_atom_site_label_2
_geom_angle_atom_site_label_3
_geom_angle
_geom_angle_site_symmetry_1
_geom_angle_site_symmetry_3
F1 B1 F3 107.79(14) . .
F1 B1 F2 107.21(14) . .
F3 B1 F2 106.35(14) . .
F1 B1 C25 110.79(14) . .
F3 B1 C25 114.17(14) . .
F2 B1 C25 110.21(13) . .
F1 B1 K1 121.65(11) . .
F3 B1 K1 56.42(8) . .
F2 B1 K1 49.96(7) . .
C25 B1 K1 127.18(11) . .
O1 C1 C2 108.71(14) . .
O2 C2 C1 107.71(14) . .
O2 C3 C4 108.52(14) . .
O3 C4 C3 108.24(15) . .
O3 C5 C6 108.46(15) . .
O4 C6 C5 108.05(14) . .
O4 C7 C8 108.57(14) . .
O5 C8 C7 108.26(14) . .
O5 C9 C10 107.97(14) . .
O6 C10 C9 107.93(14) . .
O6 C11 C12 108.18(14) . .
O1 C12 C11 108.51(14) . .
C14 C13 C18 118.46(15) . .
C14 C13 P1 117.20(12) . .
C18 C13 P1 124.35(13) . .
C13 C14 C15 121.10(16) . .
C16 C15 C14 120.09(17) . .
C15 C16 C17 119.51(16) . .
C16 C17 C18 120.65(17) . .
C17 C18 C13 120.16(16) . .
C24 C19 C20 117.95(15) . .
C24 C19 P1 123.74(13) . .
C20 C19 P1 117.76(13) . .
C21 C20 C19 120.88(17) . .
C20 C21 C22 120.42(16) . .
C23 C22 C21 118.99(16) . .
C22 C23 C24 120.74(17) . .
C23 C24 C19 121.02(16) . .
C26 C25 C30 116.99(14) . .
C26 C25 B1 117.00(14) . .
C30 C25 B1 125.92(15) . .
C27 C26 C25 122.61(16) . .
C28 C27 C26 119.52(16) . .
C27 C28 C29 119.87(16) . .
C28 C29 C30 120.82(16) . .
C29 C30 C25 120.19(15) . .
C29 C30 P1 121.34(13) . .
C25 C30 P1 118.47(12) . .
O7 C31 C32 104.2(4) . .
C31 C32 C32 101.9(2) . 2_755
B1 F2 K1 105.61(9) . .
B1 F3 K1 98.62(9) . .
F2 K1 F3 49.39(3) . .
F2 K1 O6 137.63(3) . .
F3 K1 O6 94.64(3) . .
F2 K1 O4 83.41(3) . .
F3 K1 O4 128.91(3) . .
O6 K1 O4 114.90(4) . .
F2 K1 O2 84.08(4) . .
F3 K1 O2 81.19(3) . .
O6 K1 O2 115.58(4) . .
O4 K1 O2 116.69(4) . .
F2 K1 O3 74.02(3) . .
F3 K1 O3 113.45(3) . .
O6 K1 O3 148.35(4) . .
O4 K1 O3 58.44(3) . .
O2 K1 O3 58.42(3) . .
F2 K1 O5 121.73(3) . .
F3 K1 O5 126.39(3) . .
O6 K1 O5 57.07(3) . .
O4 K1 O5 58.12(4) . .
O2 K1 O5 150.01(4) . .
O3 K1 O5 110.76(4) . .
F2 K1 O1 123.94(3) . .
F3 K1 O1 82.82(3) . .
O6 K1 O1 57.89(3) . .
O4 K1 O1 148.04(4) . .
O2 K1 O1 57.81(3) . .
O3 K1 O1 109.57(3) . .
O5 K1 O1 109.24(4) . .
F2 K1 B1 24.43(4) . .
F3 K1 B1 24.97(4) . .
O6 K1 B1 116.79(4) . .
O4 K1 B1 105.95(4) . .
O2 K1 B1 82.47(4) . .
O3 K1 B1 93.98(4) . .
O5 K1 B1 127.44(4) . .
O1 K1 B1 104.32(4) . .
F2 K1 P1 63.72(2) . .
F3 K1 P1 51.24(2) . .
O6 K1 P1 76.44(3) . .
O4 K1 P1 94.63(3) . .
O2 K1 P1 132.31(3) . .
O3 K1 P1 132.41(3) . .
O5 K1 P1 76.70(3) . .
O1 K1 P1 111.61(3) . .
B1 K1 P1 53.51(3) . .
C12 O1 C1 111.55(13) . .
C12 O1 K1 100.77(9) . .
C1 O1 K1 106.40(10) . .
C3 O2 C2 112.23(13) . .
C3 O2 K1 118.54(9) . .
C2 O2 K1 120.09(10) . .
C4 O3 C5 112.07(14) . .
C4 O3 K1 107.05(9) . .
C5 O3 K1 109.90(10) . .
C6 O4 C7 111.87(13) . .
C6 O4 K1 118.57(10) . .
C7 O4 K1 119.07(10) . .
C9 O5 C8 111.97(13) . .
C9 O5 K1 111.20(9) . .
C8 O5 K1 109.61(10) . .
C11 O6 C10 112.52(13) . .
C11 O6 K1 121.05(10) . .
C10 O6 K1 122.80(10) . .
C31 O7 C31 108.9(4) 2_755 .
C13 P1 C30 101.63(7) . .
C13 P1 C19 100.77(7) . .
C30 P1 C19 104.14(7) . .
C13 P1 K1 106.68(5) . .
C30 P1 K1 108.27(5) . .
C19 P1 K1 131.56(5) . .

loop_
_geom_bond_atom_site_label_1
_geom_bond_atom_site_label_2
_geom_bond_distance
_geom_bond_site_symmetry_2
B1 F1 1.407(2) .
B1 F3 1.420(2) .
B1 F2 1.428(2) .
B1 C25 1.622(2) .
B1 K1 3.325(2) .
C1 O1 1.429(2) .
C1 C2 1.499(2) .
C2 O2 1.427(2) .
C3 O2 1.421(2) .
C3 C4 1.498(2) .
C4 O3 1.425(2) .
C5 O3 1.4273(19) .
C5 C6 1.496(3) .
C6 O4 1.423(2) .
C7 O4 1.424(2) .
C7 C8 1.491(3) .
C8 O5 1.427(2) .
C9 O5 1.423(2) .
C9 C10 1.498(2) .
C10 O6 1.426(2) .
C11 O6 1.4241(19) .
C11 C12 1.500(2) .
C12 O1 1.424(2) .
C13 C14 1.388(2) .
C13 C18 1.395(2) .
C13 P1 1.8361(17) .
C14 C15 1.389(2) .
C15 C16 1.375(2) .
C16 C17 1.385(3) .
C17 C18 1.388(2) .
C19 C24 1.388(2) .
C19 C20 1.401(2) .
C19 P1 1.8407(16) .
C20 C21 1.385(2) .
C21 C22 1.390(3) .
C22 C23 1.380(3) .
C23 C24 1.388(2) .
C25 C26 1.402(2) .
C25 C30 1.413(2) .
C26 C27 1.386(2) .
C27 C28 1.380(2) .
C28 C29 1.388(2) .
C29 C30 1.400(2) .
C30 P1 1.8392(17) .
C31 O7 1.416(4) .
C31 C32 1.421(6) .
C32 C32 1.472(9) 2_755
F2 K1 2.6435(11) .
F3 K1 2.8021(11) .
K1 O6 2.8179(13) .
K1 O4 2.8645(13) .
K1 O2 2.8676(12) .
K1 O3 2.9005(13) .
K1 O5 2.9089(12) .
K1 O1 3.0228(13) .
K1 P1 3.8394(7) .
O7 C31 1.416(4) 2_755

loop_
_geom_torsion_atom_site_label_1
_geom_torsion_atom_site_label_2
_geom_torsion_atom_site_label_3
_geom_torsion_atom_site_label_4
_geom_torsion
_geom_torsion_site_symmetry_4
O1 C1 C2 O2 69.68(18) .
O2 C3 C4 O3 -66.50(17) .
O3 C5 C6 O4 66.64(17) .
O4 C7 C8 O5 -65.59(18) .
O5 C9 C10 O6 60.21(18) .
O6 C11 C12 O1 -67.95(17) .
C18 C13 C14 C15 -1.4(2) .
P1 C13 C14 C15 178.82(13) .
C13 C14 C15 C16 0.6(3) .
C14 C15 C16 C17 1.0(3) .
C15 C16 C17 C18 -1.7(3) .
C16 C17 C18 C13 0.8(3) .
C14 C13 C18 C17 0.7(2) .
P1 C13 C18 C17 -179.57(13) .
C24 C19 C20 C21 0.4(2) .
P1 C19 C20 C21 172.23(13) .
C19 C20 C21 C22 0.0(3) .
C20 C21 C22 C23 -0.2(3) .
C21 C22 C23 C24 0.0(3) .
C22 C23 C24 C19 0.4(3) .
C20 C19 C24 C23 -0.6(2) .
P1 C19 C24 C23 -171.86(13) .
F1 B1 C25 C26 17.5(2) .
F3 B1 C25 C26 139.37(15) .
F2 B1 C25 C26 -101.04(17) .
K1 B1 C25 C26 -155.50(11) .
F1 B1 C25 C30 -166.32(14) .
F3 B1 C25 C30 -44.4(2) .
F2 B1 C25 C30 75.2(2) .
K1 B1 C25 C30 20.7(2) .
C30 C25 C26 C27 -1.0(2) .
B1 C25 C26 C27 175.60(15) .
C25 C26 C27 C28 0.1(3) .
C26 C27 C28 C29 0.4(2) .
C27 C28 C29 C30 -0.1(2) .
C28 C29 C30 C25 -0.7(2) .
C28 C29 C30 P1 179.24(12) .
C26 C25 C30 C29 1.2(2) .
B1 C25 C30 C29 -174.99(15) .
C26 C25 C30 P1 -178.73(11) .
B1 C25 C30 P1 5.0(2) .
O7 C31 C32 C32 34.9(5) 2_755
F1 B1 F2 K1 117.21(11) .
F3 B1 F2 K1 2.11(13) .
C25 B1 F2 K1 -122.13(12) .
F1 B1 F3 K1 -116.64(11) .
F2 B1 F3 K1 -1.93(12) .
C25 B1 F3 K1 119.81(12) .
B1 F2 K1 F3 -1.35(9) .
B1 F2 K1 O6 37.23(11) .
B1 F2 K1 O4 157.38(9) .
B1 F2 K1 O2 -84.81(9) .
B1 F2 K1 O3 -143.62(10) .
B1 F2 K1 O5 111.53(9) .
B1 F2 K1 O1 -40.48(10) .
B1 F2 K1 P1 58.89(9) .
B1 F3 K1 F2 1.32(8) .
B1 F3 K1 O6 -153.74(9) .
B1 F3 K1 O4 -26.26(10) .
B1 F3 K1 O2 91.06(9) .
B1 F3 K1 O3 41.21(9) .
B1 F3 K1 O5 -101.89(9) .
B1 F3 K1 O1 149.47(9) .
B1 F3 K1 P1 -85.27(9) .
F1 B1 K1 F2 -86.34(15) .
F3 B1 K1 F2 -177.57(15) .
C25 B1 K1 F2 85.93(15) .
F1 B1 K1 F3 91.24(15) .
F2 B1 K1 F3 177.57(15) .
C25 B1 K1 F3 -96.50(16) .
F1 B1 K1 O6 120.84(12) .
F3 B1 K1 O6 29.60(10) .
F2 B1 K1 O6 -152.82(8) .
C25 B1 K1 O6 -66.90(14) .
F1 B1 K1 O4 -109.75(12) .
F3 B1 K1 O4 159.02(8) .
F2 B1 K1 O4 -23.41(10) .
C25 B1 K1 O4 62.52(14) .
F1 B1 K1 O2 5.94(12) .
F3 B1 K1 O2 -85.30(8) .
F2 B1 K1 O2 92.27(9) .
C25 B1 K1 O2 178.20(14) .
F1 B1 K1 O3 -51.47(13) .
F3 B1 K1 O3 -142.71(8) .
F2 B1 K1 O3 34.86(9) .
C25 B1 K1 O3 120.79(13) .
F1 B1 K1 O5 -171.52(11) .
F3 B1 K1 O5 97.24(9) .
F2 B1 K1 O5 -85.18(10) .
C25 B1 K1 O5 0.74(16) .
F1 B1 K1 O1 59.89(13) .
F3 B1 K1 O1 -31.35(9) .
F2 B1 K1 O1 146.23(9) .
C25 B1 K1 O1 -127.84(13) .
F1 B1 K1 P1 166.39(15) .
F3 B1 K1 P1 75.15(8) .
F2 B1 K1 P1 -107.27(10) .
C25 B1 K1 P1 -21.34(11) .
C11 C12 O1 C1 -176.82(14) .
C11 C12 O1 K1 70.59(13) .
C2 C1 O1 C12 -172.28(14) .
C2 C1 O1 K1 -63.27(14) .
F2 K1 O1 C12 90.84(10) .
F3 K1 O1 C12 61.96(10) .
O6 K1 O1 C12 -38.14(9) .
O4 K1 O1 C12 -124.32(10) .
O2 K1 O1 C12 146.05(10) .
O3 K1 O1 C12 174.35(9) .
O5 K1 O1 C12 -64.15(10) .
B1 K1 O1 C12 74.75(10) .
P1 K1 O1 C12 18.74(10) .
F2 K1 O1 C1 -25.63(11) .
F3 K1 O1 C1 -54.51(10) .
O6 K1 O1 C1 -154.61(11) .
O4 K1 O1 C1 119.21(11) .
O2 K1 O1 C1 29.58(9) .
O3 K1 O1 C1 57.88(10) .
O5 K1 O1 C1 179.38(10) .
B1 K1 O1 C1 -41.72(11) .
P1 K1 O1 C1 -97.74(10) .
C4 C3 O2 C2 177.50(14) .
C4 C3 O2 K1 30.50(17) .
C1 C2 O2 C3 175.78(14) .
C1 C2 O2 K1 -37.78(17) .
F2 K1 O2 C3 -73.77(11) .
F3 K1 O2 C3 -123.51(11) .
O6 K1 O2 C3 145.53(11) .
O4 K1 O2 C3 5.79(12) .
O3 K1 O2 C3 1.09(10) .
O5 K1 O2 C3 77.64(13) .
O1 K1 O2 C3 149.47(12) .
B1 K1 O2 C3 -98.32(12) .
P1 K1 O2 C3 -119.64(11) .
F2 K1 O2 C2 141.86(11) .
F3 K1 O2 C2 92.11(11) .
O6 K1 O2 C2 1.16(12) .
O4 K1 O2 C2 -138.58(11) .
O3 K1 O2 C2 -143.28(12) .
O5 K1 O2 C2 -66.74(14) .
O1 K1 O2 C2 5.09(11) .
B1 K1 O2 C2 117.31(12) .
P1 K1 O2 C2 95.98(11) .
C3 C4 O3 C5 -172.63(14) .
C3 C4 O3 K1 66.80(13) .
C6 C5 O3 C4 179.36(14) .
C6 C5 O3 K1 -61.74(15) .
F2 K1 O3 C4 58.79(10) .
F3 K1 O3 C4 28.37(10) .
O6 K1 O3 C4 -122.29(10) .
O4 K1 O3 C4 150.85(11) .
O2 K1 O3 C4 -34.08(9) .
O5 K1 O3 C4 177.24(9) .
O1 K1 O3 C4 -62.18(10) .
B1 K1 O3 C4 44.55(10) .
P1 K1 O3 C4 86.50(10) .
F2 K1 O3 C5 -63.15(10) .
F3 K1 O3 C5 -93.57(11) .
O6 K1 O3 C5 115.77(11) .
O4 K1 O3 C5 28.91(10) .
O2 K1 O3 C5 -156.02(11) .
O5 K1 O3 C5 55.31(11) .
O1 K1 O3 C5 175.88(10) .
B1 K1 O3 C5 -77.38(11) .
P1 K1 O3 C5 -35.44(12) .
C5 C6 O4 C7 178.10(14) .
C5 C6 O4 K1 -37.34(17) .
C8 C7 O4 C6 179.19(14) .
C8 C7 O4 K1 34.83(16) .
F2 K1 O4 C6 80.74(12) .
F3 K1 O4 C6 101.47(12) .
O6 K1 O4 C6 -139.23(11) .
O2 K1 O4 C6 0.78(13) .
O3 K1 O4 C6 5.48(11) .
O5 K1 O4 C6 -145.21(12) .
O1 K1 O4 C6 -70.51(14) .
B1 K1 O4 C6 90.27(12) .
P1 K1 O4 C6 143.58(11) .
F2 K1 O4 C7 -137.26(11) .
F3 K1 O4 C7 -116.54(11) .
O6 K1 O4 C7 2.77(12) .
O2 K1 O4 C7 142.77(10) .
O3 K1 O4 C7 147.48(12) .
O5 K1 O4 C7 -3.21(10) .
O1 K1 O4 C7 71.49(13) .
B1 K1 O4 C7 -127.74(11) .
P1 K1 O4 C7 -74.42(11) .
C10 C9 O5 C8 175.46(14) .
C10 C9 O5 K1 -61.55(14) .
C7 C8 O5 C9 -173.39(14) .
C7 C8 O5 K1 62.72(14) .
F2 K1 O5 C9 -97.72(10) .
F3 K1 O5 C9 -37.39(11) .
O6 K1 O5 C9 31.66(10) .
O4 K1 O5 C9 -154.80(11) .
O2 K1 O5 C9 116.32(11) .
O3 K1 O5 C9 178.71(10) .
O1 K1 O5 C9 57.93(10) .
B1 K1 O5 C9 -68.73(11) .
P1 K1 O5 C9 -50.64(10) .
F2 K1 O5 C8 26.62(11) .
F3 K1 O5 C8 86.95(10) .
O6 K1 O5 C8 156.00(11) .
O4 K1 O5 C8 -30.46(10) .
O2 K1 O5 C8 -119.34(11) .
O3 K1 O5 C8 -56.95(11) .
O1 K1 O5 C8 -177.73(10) .
B1 K1 O5 C8 55.61(12) .
P1 K1 O5 C8 73.70(10) .
C12 C11 O6 C10 -176.80(14) .
C12 C11 O6 K1 24.12(17) .
C9 C10 O6 C11 170.79(14) .
C9 C10 O6 K1 -30.56(18) .
F2 K1 O6 C11 -99.70(12) .
F3 K1 O6 C11 -71.35(11) .
O4 K1 O6 C11 151.56(11) .
O2 K1 O6 C11 11.10(12) .
O3 K1 O6 C11 81.84(13) .
O5 K1 O6 C11 157.61(12) .
O1 K1 O6 C11 7.17(11) .
B1 K1 O6 C11 -83.42(12) .
P1 K1 O6 C11 -119.61(11) .
F2 K1 O6 C10 103.40(12) .
F3 K1 O6 C10 131.76(11) .
O4 K1 O6 C10 -5.34(12) .
O2 K1 O6 C10 -145.80(11) .
O3 K1 O6 C10 -75.05(13) .
O5 K1 O6 C10 0.71(11) .
O1 K1 O6 C10 -149.73(12) .
B1 K1 O6 C10 119.68(12) .
P1 K1 O6 C10 83.49(11) .
C32 C31 O7 C31 -13.8(2) 2_755
C14 C13 P1 C30 -145.31(13) .
C18 C13 P1 C30 34.97(16) .
C14 C13 P1 C19 107.65(13) .
C18 C13 P1 C19 -72.06(15) .
C14 C13 P1 K1 -31.99(14) .
C18 C13 P1 K1 148.29(13) .
C29 C30 P1 C13 -89.08(14) .
C25 C30 P1 C13 90.89(13) .
C29 C30 P1 C19 15.32(15) .
C25 C30 P1 C19 -164.72(12) .
C29 C30 P1 K1 158.80(12) .
C25 C30 P1 K1 -21.23(13) .
C24 C19 P1 C13 -11.11(16) .
C20 C19 P1 C13 177.58(13) .
C24 C19 P1 C30 -116.15(15) .
C20 C19 P1 C30 72.54(14) .
C24 C19 P1 K1 112.89(13) .
C20 C19 P1 K1 -58.41(16) .
F2 K1 P1 C13 -115.82(6) .
F3 K1 P1 C13 -58.14(6) .
O6 K1 P1 C13 49.35(6) .
O4 K1 P1 C13 163.88(6) .
O2 K1 P1 C13 -63.04(7) .
O3 K1 P1 C13 -145.71(6) .
O5 K1 P1 C13 108.18(6) .
O1 K1 P1 C13 2.49(6) .
B1 K1 P1 C13 -89.68(7) .
F2 K1 P1 C30 -7.12(6) .
F3 K1 P1 C30 50.56(6) .
O6 K1 P1 C30 158.05(6) .
O4 K1 P1 C30 -87.43(6) .
O2 K1 P1 C30 45.65(6) .
O3 K1 P1 C30 -37.02(6) .
O5 K1 P1 C30 -143.12(6) .
O1 K1 P1 C30 111.18(6) .
B1 K1 P1 C30 19.01(7) .
F2 K1 P1 C19 122.42(8) .
F3 K1 P1 C19 -179.90(8) .
O6 K1 P1 C19 -72.41(8) .
O4 K1 P1 C19 42.11(8) .
O2 K1 P1 C19 175.19(8) .
O3 K1 P1 C19 92.52(8) .
O5 K1 P1 C19 -13.58(8) .
O1 K1 P1 C19 -119.28(8) .
B1 K1 P1 C19 148.55(9) .
